data_4340679
loop_
_publ_author_name
'Mullane, Kimberly C.'
'Lewis, Andrew J.'
'Yin, Haolin'
'Carroll, Patrick J.'
'Schelter, Eric J.'

_publ_section_title
;
 Anomalous one-electron processes in the chemistry of uranium nitrogen
 multiple bonds.
;
_journal_issue 17
_journal_name_full 'Inorganic chemistry'
_journal_page_first 9129
_journal_page_last 9139
_journal_paper_doi 10.1021/ic501149u
_journal_volume 53
_journal_year 2014
_chemical_formula_sum 'C58 H74 F20 K N4 O10 Si2 U'
_chemical_formula_weight 1700.52
_space_group_IT_number 2
_symmetry_cell_setting triclinic
_symmetry_Int_Tables_number 2
_symmetry_space_group_name_Hall '-P 1'
_symmetry_space_group_name_H-M 'P -1'
_atom_sites_solution_hydrogens geom
_atom_sites_solution_primary direct
_audit_creation_method SHELXL-97
_cell_angle_alpha 72.059(2)
_cell_angle_beta 85.715(2)
_cell_angle_gamma 75.695(3)
_cell_formula_units_Z 1
_cell_length_a 11.9737(6)
_cell_length_b 12.0121(6)
_cell_length_c 12.8690(6)
_cell_measurement_temperature 143(1)
_cell_volume 1706.33(15)
_computing_data_collection 'Bruker APEX2'
_computing_data_reduction 'Bruker SAINT'
_computing_structure_refinement 'SHELXL-97 (Sheldrick, 2008)'
_computing_structure_solution 'SHELXS-97 (Sheldrick, 2008)'
_diffrn_ambient_temperature 143(1)
_diffrn_measured_fraction_theta_full 0.970
_diffrn_measured_fraction_theta_max 0.970
_diffrn_measurement_device 'CCD Area Detector'
_diffrn_measurement_device_type 'Bruker APEXII'
_diffrn_measurement_method 'phi and omega scans'
_diffrn_radiation_monochromator graphite
_diffrn_radiation_source 'sealed tube'
_diffrn_radiation_type MoK\a
_diffrn_radiation_wavelength 0.71073
_diffrn_reflns_av_R_equivalents 0.0309
_diffrn_reflns_av_sigmaI/netI 0.0318
_diffrn_reflns_limit_h_max 15
_diffrn_reflns_limit_h_min -15
_diffrn_reflns_limit_k_max 15
_diffrn_reflns_limit_k_min -15
_diffrn_reflns_limit_l_max 16
_diffrn_reflns_limit_l_min -16
_diffrn_reflns_number 51671
_diffrn_reflns_theta_full 27.58
_diffrn_reflns_theta_max 27.58
_diffrn_reflns_theta_min 1.66
_exptl_absorpt_coefficient_mu 2.585
_exptl_absorpt_correction_T_max 0.7456
_exptl_absorpt_correction_T_min 0.6698
_exptl_absorpt_correction_type multi-scan
_exptl_absorpt_process_details '(SADABS; Sheldrick, 2007)'
_exptl_crystal_density_diffrn 1.655
_exptl_crystal_density_method 'not measured'
_exptl_crystal_F_000 849
_exptl_crystal_size_max 0.18
_exptl_crystal_size_mid 0.10
_exptl_crystal_size_min 0.03
_refine_diff_density_max 1.029
_refine_diff_density_min -0.523
_refine_diff_density_rms 0.104
_refine_ls_extinction_method none
_refine_ls_goodness_of_fit_ref 1.156
_refine_ls_hydrogen_treatment constr
_refine_ls_matrix_type full
_refine_ls_number_parameters 515
_refine_ls_number_reflns 7662
_refine_ls_number_restraints 162
_refine_ls_restrained_S_all 1.147
_refine_ls_R_factor_all 0.0372
_refine_ls_R_factor_gt 0.0336
_refine_ls_shift/su_max 0.001
_refine_ls_shift/su_mean 0.000
_refine_ls_structure_factor_coef Fsqd
_refine_ls_weighting_details 'calc w=1/[\s^2^(Fo^2^)+(0.0269P)^2^+2.0614P] where P=(Fo^2^+2Fc^2^)/3'
_refine_ls_weighting_scheme calc
_refine_ls_wR_factor_gt 0.0709
_refine_ls_wR_factor_ref 0.0721
_reflns_number_gt 7397
_reflns_number_total 7662
_reflns_threshold_expression >2sigma(I)
_cod_data_source_file ic501149u_si_002.cif
_cod_data_source_block U(NPhF)2
_cod_depositor_comments
;
The following automatic conversions were performed:
'_atom_site_symetry_multiplicity' tag replaced with
'_atom_site_symmetry_multiplicity'.

Automatic conversion script
Id: cif_correct_tags 1440 2010-10-19 06:21:57Z saulius 

 Adding full bibliography for 4340671--4340680.cif.
;
_cod_original_cell_volume 1706.34(14)
_cod_original_sg_symbol_H-M 'P -1       '
_cod_database_code 4340679

loop_
_symmetry_equiv_pos_as_xyz
'x, y, z'
'-x, -y, -z'

loop_
_atom_site_label
_atom_site_type_symbol
_atom_site_fract_x
_atom_site_fract_y
_atom_site_fract_z
_atom_site_U_iso_or_equiv
_atom_site_adp_type
_atom_site_occupancy
_atom_site_symmetry_multiplicity
_atom_site_calc_flag
_atom_site_refinement_flags
_atom_site_disorder_assembly
_atom_site_disorder_group
U1 U 0.5000 0.5000 0.5000 0.02765(6) Uani 1 2 d S . .
Si1 Si 0.24016(9) 0.54664(9) 0.67668(8) 0.0423(2) Uani 1 1 d . . .
N1 N 0.3798(2) 0.5593(2) 0.6387(2) 0.0322(6) Uani 1 1 d . A .
N2 N 0.3783(2) 0.4337(2) 0.4576(2) 0.0360(6) Uani 1 1 d . B .
C1 C 0.4266(3) 0.6176(3) 0.6977(2) 0.0300(6) Uani 1 1 d . . .
C2 C 0.4988(3) 0.5560(3) 0.7881(3) 0.0398(8) Uani 1 1 d . A .
C3 C 0.5475(3) 0.6131(4) 0.8448(3) 0.0439(8) Uani 1 1 d . . .
C4 C 0.5247(3) 0.7360(4) 0.8143(3) 0.0476(9) Uani 1 1 d . A .
C5 C 0.4537(4) 0.8008(3) 0.7273(3) 0.0505(9) Uani 1 1 d . . .
C6 C 0.4061(3) 0.7426(3) 0.6708(3) 0.0380(7) Uani 1 1 d . A .
C7 C 0.2414(7) 0.3783(7) 0.7084(7) 0.053(2) Uani 0.50 1 d P A 1
H7a H 0.2959 0.3312 0.7656 0.080 Uiso 0.50 1 calc PR A 1
H7b H 0.2629 0.3538 0.6440 0.080 Uiso 0.50 1 calc PR A 1
H7c H 0.1659 0.3664 0.7313 0.080 Uiso 0.50 1 calc PR A 1
C8 C 0.1416(6) 0.6254(10) 0.5596(7) 0.065(3) Uani 0.50 1 d P A 1
H8a H 0.0692 0.6031 0.5761 0.097 Uiso 0.50 1 calc PR A 1
H8b H 0.1748 0.6034 0.4964 0.097 Uiso 0.50 1 calc PR A 1
H8c H 0.1296 0.7108 0.5452 0.097 Uiso 0.50 1 calc PR A 1
C9 C 0.1982(6) 0.5854(8) 0.7945(6) 0.0493(19) Uani 0.50 1 d P A 1
H9a H 0.2534 0.5388 0.8513 0.074 Uiso 0.50 1 calc PR A 1
H9b H 0.1240 0.5695 0.8167 0.074 Uiso 0.50 1 calc PR A 1
H9c H 0.1940 0.6695 0.7812 0.074 Uiso 0.50 1 calc PR A 1
C7' C 0.1602(7) 0.4960(8) 0.6008(7) 0.058(2) Uani 0.50 1 d P A 2
H7a' H 0.0840 0.4993 0.6307 0.087 Uiso 0.50 1 calc PR A 2
H7b' H 0.1970 0.4144 0.6037 0.087 Uiso 0.50 1 calc PR A 2
H7c' H 0.1556 0.5462 0.5263 0.087 Uiso 0.50 1 calc PR A 2
C8' C 0.1429(6) 0.7063(7) 0.6821(7) 0.0514(19) Uani 0.50 1 d P A 2
H8a' H 0.0678 0.6973 0.7094 0.077 Uiso 0.50 1 calc PR A 2
H8b' H 0.1360 0.7625 0.6100 0.077 Uiso 0.50 1 calc PR A 2
H8c' H 0.1784 0.7356 0.7295 0.077 Uiso 0.50 1 calc PR A 2
C9' C 0.2295(7) 0.4569(8) 0.8267(7) 0.057(2) Uani 0.50 1 d P A 2
H9a' H 0.2672 0.4876 0.8714 0.086 Uiso 0.50 1 calc PR A 2
H9b' H 0.2661 0.3736 0.8367 0.086 Uiso 0.50 1 calc PR A 2
H9c' H 0.1499 0.4645 0.8472 0.086 Uiso 0.50 1 calc PR A 2
C10 C 0.3200(3) 0.3727(3) 0.4160(3) 0.0337(7) Uani 1 1 d . . .
C11 C 0.3415(3) 0.2473(3) 0.4484(3) 0.0471(9) Uani 1 1 d . B .
C12 C 0.2863(4) 0.1846(4) 0.4058(4) 0.0608(12) Uani 1 1 d . . .
C13 C 0.2043(4) 0.2444(4) 0.3260(3) 0.0575(11) Uani 1 1 d . B .
C14 C 0.1789(3) 0.3674(4) 0.2914(3) 0.0476(9) Uani 1 1 d . . .
C15 C 0.2343(3) 0.4293(3) 0.3354(3) 0.0432(8) Uani 1 1 d . B .
O1 O 0.5958(5) 0.3028(7) 0.6267(6) 0.0358(15) Uani 0.55 1 d PDU B 1
C16 C 0.7191(6) 0.2526(6) 0.6307(6) 0.0446(16) Uani 0.55 1 d PDU B 1
H16a H 0.7564 0.2886 0.6720 0.059 Uiso 0.55 1 calc PR B 1
H16b H 0.7508 0.2685 0.5575 0.059 Uiso 0.55 1 calc PR B 1
C17 C 0.7388(7) 0.1191(6) 0.6851(7) 0.0558(18) Uani 0.55 1 d PDU B 1
H17a H 0.7847 0.0944 0.7508 0.074 Uiso 0.55 1 calc PR B 1
H17b H 0.7772 0.0744 0.6361 0.074 Uiso 0.55 1 calc PR B 1
C18 C 0.6187(8) 0.1008(7) 0.7116(8) 0.060(2) Uani 0.55 1 d PDU B 1
H18a H 0.5919 0.0726 0.6572 0.079 Uiso 0.55 1 calc PR B 1
H18b H 0.6170 0.0420 0.7827 0.079 Uiso 0.55 1 calc PR B 1
C19 C 0.5445(7) 0.2216(6) 0.7115(6) 0.0498(17) Uani 0.55 1 d PDU B 1
H19a H 0.4649 0.2289 0.6944 0.066 Uiso 0.55 1 calc PR B 1
H19b H 0.5476 0.2357 0.7813 0.066 Uiso 0.55 1 calc PR B 1
O1' O 0.5522(6) 0.3039(8) 0.6423(8) 0.0322(18) Uani 0.45 1 d PDU B 2
C16' C 0.6680(7) 0.2307(9) 0.6605(9) 0.056(3) Uani 0.45 1 d PDU B 2
H16a' H 0.7169 0.2738 0.6813 0.074 Uiso 0.45 1 calc PR B 2
H16b' H 0.6983 0.2131 0.5938 0.074 Uiso 0.45 1 calc PR B 2
C17' C 0.6678(10) 0.1184(9) 0.7474(9) 0.067(3) Uani 0.45 1 d PDU B 2
H17a' H 0.6861 0.0505 0.7182 0.089 Uiso 0.45 1 calc PR B 2
H17b' H 0.7238 0.1047 0.8034 0.089 Uiso 0.45 1 calc PR B 2
C18' C 0.5516(8) 0.1338(9) 0.7919(11) 0.087(4) Uani 0.45 1 d PDU B 2
H18a' H 0.5524 0.1426 0.8643 0.115 Uiso 0.45 1 calc PR B 2
H18b' H 0.5224 0.0636 0.7979 0.115 Uiso 0.45 1 calc PR B 2
C19' C 0.4767(7) 0.2422(7) 0.7188(6) 0.0365(17) Uani 0.45 1 d PDU B 2
H19a' H 0.4230 0.2198 0.6806 0.049 Uiso 0.45 1 calc PR B 2
H19b' H 0.4331 0.2935 0.7604 0.049 Uiso 0.45 1 calc PR B 2
F1 F 0.5238(2) 0.4350(2) 0.82249(19) 0.0663(7) Uani 1 1 d . . .
F2 F 0.6179(2) 0.5480(3) 0.9301(2) 0.0705(7) Uani 1 1 d . A .
F3 F 0.5730(2) 0.7926(3) 0.8686(2) 0.0726(7) Uani 1 1 d . . .
F4 F 0.4314(3) 0.9218(2) 0.6960(3) 0.0907(10) Uani 1 1 d . A .
F5 F 0.3372(2) 0.81074(19) 0.5856(2) 0.0645(7) Uani 1 1 d . . .
F6 F 0.4228(2) 0.1832(2) 0.5246(2) 0.0715(8) Uani 1 1 d . . .
F7 F 0.3116(3) 0.0645(3) 0.4410(3) 0.1077(13) Uani 1 1 d . B .
F8 F 0.1491(3) 0.1835(3) 0.2835(2) 0.0933(10) Uani 1 1 d . . .
F9 F 0.0989(2) 0.4280(3) 0.2123(2) 0.0691(7) Uani 1 1 d . B .
F10 F 0.2076(2) 0.5501(2) 0.2964(2) 0.0701(7) Uani 1 1 d . . .
K1 K 0.0000 0.0000 1.0000 0.0342(2) Uani 1 2 d S . .
O2 O -0.0902(2) -0.2010(2) 1.0207(2) 0.0476(6) Uani 1 1 d . . .
O3 O -0.2390(2) 0.0277(3) 0.9960(3) 0.0711(9) Uani 1 1 d . . .
O4 O -0.1454(2) 0.2114(2) 1.0253(2) 0.0558(7) Uani 1 1 d . . .
O5 O -0.0164(5) -0.0725(3) 1.2196(3) 0.1066(16) Uani 1 1 d . . .
C20 C -0.2045(4) -0.1704(4) 0.9834(5) 0.0696(13) Uani 1 1 d . . .
H20a H -0.2348 -0.2420 1.0021 0.093 Uiso 1 1 calc R . .
H20b H -0.2069 -0.1359 0.9046 0.093 Uiso 1 1 calc R . .
C21 C -0.2747(4) -0.0829(4) 1.0348(6) 0.0863(18) Uani 1 1 d . . .
H21a H -0.3554 -0.0690 1.0175 0.115 Uiso 1 1 calc R . .
H21b H -0.2659 -0.1144 1.1135 0.115 Uiso 1 1 calc R . .
C22 C -0.2996(4) 0.1143(5) 1.0449(7) 0.106(2) Uani 1 1 d . . .
H22a H -0.2846 0.0855 1.1229 0.141 Uiso 1 1 calc R . .
H22b H -0.3817 0.1279 1.0338 0.141 Uiso 1 1 calc R . .
C23 C -0.2627(4) 0.2289(4) 0.9962(6) 0.0878(18) Uani 1 1 d . . .
H23a H -0.2702 0.2536 0.9173 0.117 Uiso 1 1 calc R . .
H23b H -0.3113 0.2918 1.0230 0.117 Uiso 1 1 calc R . .
C24 C -0.1020(4) 0.3146(3) 0.9779(3) 0.0533(10) Uani 1 1 d . . .
H24a H -0.1510 0.3829 0.9969 0.071 Uiso 1 1 calc R . .
H24b H -0.1012 0.3334 0.8990 0.071 Uiso 1 1 calc R . .
C25 C 0.0166(4) 0.2914(3) 1.0189(3) 0.0539(10) Uani 1 1 d . . .
H25a H 0.0440 0.3648 0.9942 0.072 Uiso 1 1 calc R . .
H25b H 0.0169 0.2650 1.0982 0.072 Uiso 1 1 calc R . .
C26 C -0.0411(10) 0.0041(6) 1.2879(5) 0.158(4) Uani 1 1 d . . .
H26a H 0.0276 0.0288 1.2975 0.210 Uiso 1 1 calc R . .
H26b H -0.1001 0.0757 1.2543 0.210 Uiso 1 1 calc R . .
C27 C -0.0802(6) -0.0599(5) 1.3910(4) 0.0851(16) Uani 1 1 d . . .
H27a H -0.1513 -0.0127 1.4121 0.113 Uiso 1 1 calc R . .
H27b H -0.0227 -0.0798 1.4472 0.113 Uiso 1 1 calc R . .
C28 C -0.0988(6) -0.1696(5) 1.3739(5) 0.0906(18) Uani 1 1 d . . .
H28a H -0.0763 -0.2380 1.4385 0.121 Uiso 1 1 calc R . .
H28b H -0.1794 -0.1596 1.3588 0.121 Uiso 1 1 calc R . .
C29 C -0.0285(6) -0.1883(4) 1.2819(4) 0.0801(16) Uani 1 1 d . . .
H29a H 0.0461 -0.2415 1.3062 0.107 Uiso 1 1 calc R . .
H29b H -0.0659 -0.2230 1.2395 0.107 Uiso 1 1 calc R . .

loop_
_atom_site_aniso_label
_atom_site_aniso_U_11
_atom_site_aniso_U_22
_atom_site_aniso_U_33
_atom_site_aniso_U_23
_atom_site_aniso_U_13
_atom_site_aniso_U_12
U1 0.03500(10) 0.02404(9) 0.02337(9) -0.00891(6) -0.00344(6) -0.00266(6)
Si1 0.0408(5) 0.0467(6) 0.0396(5) -0.0041(4) -0.0061(4) -0.0201(4)
N1 0.0380(14) 0.0299(13) 0.0317(14) -0.0131(11) -0.0013(11) -0.0080(11)
N2 0.0336(14) 0.0396(15) 0.0329(14) -0.0112(12) 0.0014(11) -0.0051(12)
C1 0.0287(15) 0.0344(16) 0.0289(15) -0.0138(13) 0.0040(12) -0.0069(13)
C2 0.0443(19) 0.0380(18) 0.0360(18) -0.0177(15) -0.0017(15) 0.0011(15)
C3 0.0315(17) 0.065(2) 0.0374(19) -0.0245(17) -0.0035(14) -0.0026(16)
C4 0.044(2) 0.065(3) 0.051(2) -0.035(2) 0.0051(17) -0.0252(19)
C5 0.060(2) 0.041(2) 0.057(2) -0.0195(18) -0.0005(19) -0.0179(18)
C6 0.0417(18) 0.0360(17) 0.0381(18) -0.0132(15) -0.0023(15) -0.0091(15)
C7 0.059(5) 0.050(4) 0.062(5) -0.025(4) 0.023(4) -0.031(4)
C8 0.029(4) 0.096(7) 0.052(5) 0.000(5) -0.005(3) -0.011(4)
C9 0.035(4) 0.070(5) 0.056(5) -0.036(4) 0.018(3) -0.021(4)
C7' 0.059(5) 0.062(5) 0.053(5) -0.025(4) 0.027(4) -0.011(4)
C8' 0.032(4) 0.051(4) 0.074(5) -0.027(4) 0.009(4) -0.006(3)
C9' 0.057(5) 0.061(5) 0.048(5) -0.009(4) 0.013(4) -0.016(4)
C10 0.0268(15) 0.0455(19) 0.0297(16) -0.0102(14) 0.0012(12) -0.0117(14)
C11 0.044(2) 0.051(2) 0.042(2) 0.0015(17) -0.0121(16) -0.0200(17)
C12 0.069(3) 0.055(3) 0.058(3) 0.003(2) -0.014(2) -0.038(2)
C13 0.056(2) 0.073(3) 0.049(2) -0.002(2) -0.0069(19) -0.043(2)
C14 0.0336(18) 0.073(3) 0.0351(19) -0.0077(18) -0.0062(15) -0.0192(18)
C15 0.0392(18) 0.048(2) 0.0370(19) -0.0076(16) -0.0020(15) -0.0074(16)
O1 0.038(4) 0.028(2) 0.035(3) -0.005(2) -0.004(3) -0.002(3)
C16 0.041(4) 0.036(3) 0.050(4) -0.008(3) -0.019(3) 0.004(3)
C17 0.064(4) 0.034(3) 0.065(5) -0.010(3) -0.017(4) -0.005(3)
C18 0.069(5) 0.031(3) 0.071(6) 0.002(3) -0.032(5) -0.010(3)
C19 0.058(4) 0.045(4) 0.045(4) -0.007(3) -0.001(4) -0.016(4)
O1' 0.026(4) 0.032(3) 0.032(4) -0.002(3) 0.004(3) -0.005(3)
C16' 0.026(4) 0.054(6) 0.065(6) 0.009(4) 0.004(4) -0.005(4)
C17' 0.065(6) 0.044(5) 0.063(7) 0.005(5) -0.004(5) 0.011(5)
C18' 0.062(6) 0.052(6) 0.098(8) 0.041(6) 0.007(5) -0.010(5)
C19' 0.034(4) 0.036(4) 0.036(4) -0.005(3) 0.007(4) -0.012(3)
F1 0.0968(19) 0.0419(12) 0.0530(14) -0.0182(11) -0.0345(13) 0.0121(12)
F2 0.0626(15) 0.0898(18) 0.0594(15) -0.0381(14) -0.0284(12) 0.0099(13)
F3 0.0712(17) 0.095(2) 0.0794(18) -0.0478(16) -0.0064(13) -0.0404(15)
F4 0.152(3) 0.0415(14) 0.090(2) -0.0179(14) -0.031(2) -0.0371(17)
F5 0.0920(18) 0.0351(11) 0.0618(15) -0.0104(11) -0.0302(13) -0.0027(12)
F6 0.0827(18) 0.0493(13) 0.0757(17) 0.0036(12) -0.0434(14) -0.0186(13)
F7 0.155(3) 0.0541(16) 0.113(3) 0.0159(16) -0.066(2) -0.0554(19)
F8 0.114(2) 0.098(2) 0.085(2) -0.0047(17) -0.0376(18) -0.073(2)
F9 0.0593(15) 0.0889(19) 0.0548(14) -0.0088(13) -0.0261(12) -0.0182(13)
F10 0.0874(18) 0.0510(14) 0.0645(16) -0.0142(12) -0.0377(14) 0.0040(13)
K1 0.0367(5) 0.0299(5) 0.0348(5) -0.0108(4) 0.0061(4) -0.0058(4)
O2 0.0539(15) 0.0431(14) 0.0483(15) -0.0147(12) -0.0060(12) -0.0130(12)
O3 0.0396(15) 0.0525(17) 0.118(3) -0.0264(18) 0.0055(16) -0.0060(13)
O4 0.0570(16) 0.0364(14) 0.0675(18) -0.0166(13) 0.0025(14) 0.0012(12)
O5 0.225(5) 0.069(2) 0.0376(17) -0.0147(16) 0.016(2) -0.063(3)
C20 0.060(3) 0.049(2) 0.101(4) -0.011(2) -0.022(3) -0.021(2)
C21 0.040(2) 0.062(3) 0.149(5) -0.016(3) 0.001(3) -0.020(2)
C22 0.043(3) 0.075(4) 0.201(7) -0.059(4) 0.031(4) -0.005(2)
C23 0.043(2) 0.059(3) 0.157(6) -0.047(3) -0.002(3) 0.015(2)
C24 0.068(3) 0.0353(19) 0.051(2) -0.0152(17) -0.0038(19) 0.0032(18)
C25 0.080(3) 0.0372(19) 0.049(2) -0.0187(17) -0.003(2) -0.0142(19)
C26 0.359(14) 0.086(4) 0.063(4) -0.034(3) 0.031(6) -0.108(7)
C27 0.120(5) 0.079(4) 0.067(3) -0.037(3) 0.015(3) -0.029(3)
C28 0.132(5) 0.073(3) 0.079(4) -0.033(3) 0.038(3) -0.044(4)
C29 0.139(5) 0.056(3) 0.046(3) -0.013(2) -0.001(3) -0.026(3)

loop_
_atom_type_symbol
_atom_type_description
_atom_type_scat_dispersion_real
_atom_type_scat_dispersion_imag
_atom_type_scat_source
C C 0.0033 0.0016 'International Tables Vol C Tables 4.2.6.8 and 6.1.1.4'
H H 0.0000 0.0000 'International Tables Vol C Tables 4.2.6.8 and 6.1.1.4'
N N 0.0061 0.0033 'International Tables Vol C Tables 4.2.6.8 and 6.1.1.4'
O O 0.0106 0.0060 'International Tables Vol C Tables 4.2.6.8 and 6.1.1.4'
F F 0.0171 0.0103 'International Tables Vol C Tables 4.2.6.8 and 6.1.1.4'
Si Si 0.0817 0.0704 'International Tables Vol C Tables 4.2.6.8 and 6.1.1.4'
K K 0.2009 0.2494 'International Tables Vol C Tables 4.2.6.8 and 6.1.1.4'
U U -9.6767 9.6646 'International Tables Vol C Tables 4.2.6.8 and 6.1.1.4'

loop_
_geom_angle_atom_site_label_1
_geom_angle_atom_site_label_2
_geom_angle_atom_site_label_3
_geom_angle
_geom_angle_site_symmetry_1
_geom_angle_site_symmetry_3
N2 U1 N2 180.00(13) . 2_666
N2 U1 N1 88.68(10) . 2_666
N2 U1 N1 91.32(10) 2_666 2_666
N2 U1 N1 91.32(10) . .
N2 U1 N1 88.68(10) 2_666 .
N1 U1 N1 180.0 2_666 .
N2 U1 O1' 85.2(3) . .
N2 U1 O1' 94.8(3) 2_666 .
N1 U1 O1' 96.2(2) 2_666 .
N1 U1 O1' 83.8(2) . .
N2 U1 O1' 94.8(3) . 2_666
N2 U1 O1' 85.2(3) 2_666 2_666
N1 U1 O1' 83.8(2) 2_666 2_666
N1 U1 O1' 96.2(2) . 2_666
O1' U1 O1' 180.000(1) . 2_666
N2 U1 O1 93.2(2) . .
N2 U1 O1 86.8(2) 2_666 .
N1 U1 O1 86.59(18) 2_666 .
N1 U1 O1 93.41(18) . .
O1' U1 O1 12.63(15) . .
O1' U1 O1 167.37(15) 2_666 .
N2 U1 O1 86.8(2) . 2_666
N2 U1 O1 93.2(2) 2_666 2_666
N1 U1 O1 93.41(18) 2_666 2_666
N1 U1 O1 86.59(18) . 2_666
O1' U1 O1 167.37(15) . 2_666
O1' U1 O1 12.63(15) 2_666 2_666
O1 U1 O1 180.000(1) . 2_666
C9 Si1 N1 112.1(3) . .
C9 Si1 C7' 127.1(3) . .
N1 Si1 C7' 120.7(3) . .
C9 Si1 C8 115.3(4) . .
N1 Si1 C8 110.2(3) . .
C7' Si1 C8 47.4(4) . .
C9 Si1 C9' 45.9(4) . .
N1 Si1 C9' 112.5(3) . .
C7' Si1 C9' 107.5(4) . .
C8 Si1 C9' 137.3(4) . .
C9 Si1 C7 107.1(4) . .
N1 Si1 C7 106.3(3) . .
C7' Si1 C7 57.7(4) . .
C8 Si1 C7 105.2(5) . .
C9' Si1 C7 62.9(4) . .
C9 Si1 C8' 54.9(4) . .
N1 Si1 C8' 109.8(2) . .
C7' Si1 C8' 105.1(4) . .
C8 Si1 C8' 65.9(4) . .
C9' Si1 C8' 98.8(4) . .
C7 Si1 C8' 143.7(3) . .
C1 N1 Si1 113.9(2) . .
C1 N1 U1 115.64(19) . .
Si1 N1 U1 130.44(14) . .
C10 N2 U1 164.6(2) . .
C6 C1 C2 113.9(3) . .
C6 C1 N1 123.0(3) . .
C2 C1 N1 123.2(3) . .
F1 C2 C3 117.4(3) . .
F1 C2 C1 119.2(3) . .
C3 C2 C1 123.4(3) . .
F2 C3 C4 119.6(3) . .
F2 C3 C2 120.2(4) . .
C4 C3 C2 120.2(3) . .
F3 C4 C5 120.4(4) . .
F3 C4 C3 120.6(4) . .
C5 C4 C3 119.0(3) . .
F4 C5 C4 119.5(3) . .
F4 C5 C6 120.2(4) . .
C4 C5 C6 120.3(3) . .
F5 C6 C5 117.8(3) . .
F5 C6 C1 118.9(3) . .
C5 C6 C1 123.3(3) . .
N2 C10 C11 122.9(3) . .
N2 C10 C15 123.6(3) . .
C11 C10 C15 113.4(3) . .
F6 C11 C12 117.4(4) . .
F6 C11 C10 118.8(3) . .
C12 C11 C10 123.8(3) . .
F7 C12 C11 120.4(4) . .
F7 C12 C13 119.3(4) . .
C11 C12 C13 120.3(4) . .
F8 C13 C14 120.7(4) . .
F8 C13 C12 120.8(4) . .
C14 C13 C12 118.5(4) . .
F9 C14 C13 119.4(4) . .
F9 C14 C15 120.0(4) . .
C13 C14 C15 120.6(3) . .
F10 C15 C14 117.9(3) . .
F10 C15 C10 118.8(3) . .
C14 C15 C10 123.3(4) . .
C19 O1 C16 107.6(6) . .
C19 O1 U1 128.2(5) . .
C16 O1 U1 124.1(4) . .
O1 C16 C17 107.5(6) . .
C16 C17 C18 103.4(6) . .
C19 C18 C17 105.9(6) . .
O1 C19 C18 102.4(7) . .
C16' O1' C19' 108.6(7) . .
C16' O1' U1 123.5(5) . .
C19' O1' U1 127.9(5) . .
O1' C16' C17' 109.4(8) . .
C18' C17' C16' 105.4(8) . .
C17' C18' C19' 108.9(8) . .
O1' C19' C18' 106.3(7) . .
O5 K1 O5 180.000(1) 2_557 .
O5 K1 O4 81.98(11) 2_557 2_557
O5 K1 O4 98.02(11) . 2_557
O5 K1 O4 98.02(11) 2_557 .
O5 K1 O4 81.98(11) . .
O4 K1 O4 180.00(12) 2_557 .
O5 K1 O3 93.23(14) 2_557 .
O5 K1 O3 86.77(14) . .
O4 K1 O3 119.03(9) 2_557 .
O4 K1 O3 60.97(9) . .
O5 K1 O3 86.77(14) 2_557 2_557
O5 K1 O3 93.23(14) . 2_557
O4 K1 O3 60.97(9) 2_557 2_557
O4 K1 O3 119.03(9) . 2_557
O3 K1 O3 180.00(16) . 2_557
O5 K1 O2 97.69(10) 2_557 .
O5 K1 O2 82.31(10) . .
O4 K1 O2 60.32(8) 2_557 .
O4 K1 O2 119.68(8) . .
O3 K1 O2 60.30(8) . .
O3 K1 O2 119.70(8) 2_557 .
O5 K1 O2 82.31(10) 2_557 2_557
O5 K1 O2 97.69(10) . 2_557
O4 K1 O2 119.68(8) 2_557 2_557
O4 K1 O2 60.32(8) . 2_557
O3 K1 O2 119.70(8) . 2_557
O3 K1 O2 60.30(8) 2_557 2_557
O2 K1 O2 180.0 . 2_557
C20 O2 C25 113.2(3) . 2_557
C20 O2 K1 113.5(2) . .
C25 O2 K1 114.4(2) 2_557 .
C22 O3 C21 112.7(4) . .
C22 O3 K1 112.6(3) . .
C21 O3 K1 114.0(2) . .
C24 O4 C23 112.7(3) . .
C24 O4 K1 113.6(2) . .
C23 O4 K1 114.1(3) . .
C29 O5 C26 108.5(4) . .
C29 O5 K1 124.2(3) . .
C26 O5 K1 125.8(3) . .
O2 C20 C21 108.9(4) . .
O3 C21 C20 109.6(4) . .
O3 C22 C23 109.8(5) . .
O4 C23 C22 109.1(4) . .
O4 C24 C25 109.0(3) . .
O2 C25 C24 109.2(3) 2_557 .
C27 C26 O5 108.9(5) . .
C26 C27 C28 104.3(4) . .
C29 C28 C27 106.7(4) . .
O5 C29 C28 105.0(4) . .

loop_
_geom_bond_atom_site_label_1
_geom_bond_atom_site_label_2
_geom_bond_distance
_geom_bond_site_symmetry_2
U1 N2 2.003(3) .
U1 N2 2.003(3) 2_666
U1 N1 2.378(3) 2_666
U1 N1 2.378(3) .
U1 O1' 2.465(9) .
U1 O1' 2.465(9) 2_666
U1 O1 2.479(7) .
U1 O1 2.479(7) 2_666
Si1 C9 1.725(7) .
Si1 N1 1.737(3) .
Si1 C7' 1.742(9) .
Si1 C8 1.842(8) .
Si1 C9' 1.911(8) .
Si1 C7 1.932(7) .
Si1 C8' 2.001(7) .
N1 C1 1.403(4) .
N2 C10 1.365(4) .
C1 C6 1.394(4) .
C1 C2 1.397(5) .
C2 F1 1.344(4) .
C2 C3 1.382(5) .
C3 F2 1.346(4) .
C3 C4 1.366(6) .
C4 F3 1.354(4) .
C4 C5 1.365(6) .
C5 F4 1.345(4) .
C5 C6 1.384(5) .
C6 F5 1.342(4) .
C10 C11 1.396(5) .
C10 C15 1.403(5) .
C11 F6 1.344(4) .
C11 C12 1.364(6) .
C12 F7 1.334(5) .
C12 C13 1.372(6) .
C13 F8 1.346(5) .
C13 C14 1.366(6) .
C14 F9 1.352(4) .
C14 C15 1.368(5) .
C15 F10 1.344(4) .
O1 C19 1.435(7) .
O1 C16 1.448(7) .
C16 C17 1.504(9) .
C17 C18 1.508(11) .
C18 C19 1.502(10) .
O1' C16' 1.438(7) .
O1' C19' 1.444(7) .
C16' C17' 1.464(11) .
C17' C18' 1.455(12) .
C18' C19' 1.477(10) .
K1 O5 2.696(3) 2_557
K1 O5 2.696(3) .
K1 O4 2.797(2) 2_557
K1 O4 2.797(3) .
K1 O3 2.801(3) .
K1 O3 2.801(3) 2_557
K1 O2 2.814(2) .
K1 O2 2.814(2) 2_557
O2 C20 1.408(5) .
O2 C25 1.420(5) 2_557
O3 C22 1.402(6) .
O3 C21 1.427(6) .
O4 C24 1.409(5) .
O4 C23 1.428(6) .
O5 C29 1.411(6) .
O5 C26 1.426(7) .
C20 C21 1.470(7) .
C22 C23 1.487(8) .
C24 C25 1.484(6) .
C25 O2 1.420(5) 2_557
C26 C27 1.424(8) .
C27 C28 1.472(7) .
C28 C29 1.442(7) .
